data_2227392
loop_
_publ_author_name
'Liu, Jia-Lu'
'Liu, Jian-Feng'
'Zhao, Guo-Liang'

_publ_section_title
;
 Bis[\m-2-(4-hydroxyphenyl)acetato]-\k^3^<i>O</i>,<i>O</i>':<i>O</i>;\k^3^<i>O</i>:<i>O</i>,<i>O</i>'-bis{aqua(4,4'-bipyridine-\k<i>N</i>)bis[2-(4-hydroxyphenyl)acetato-\k^2^<i>O</i>,<i>O</i>']gadolinium(III)}
 monohydrate
;
_journal_coeditor_code DN2609
_journal_issue 11
_journal_name_full 'Acta Crystallographica Section E'
_journal_page_first m1428
_journal_page_last m1429
_journal_paper_doi 10.1107/S1600536810041255
_journal_volume 66
_journal_year 2010
_chemical_formula_iupac '[Gd2 (C8 H7 O3)6 (C10 H8 N2)2 (H2 O)2] , H2 O'
_chemical_formula_moiety 'C68 H62 Gd2 N4 O20 , H2 O'
_chemical_formula_sum 'C68 H64 Gd2 N4 O21'
_chemical_formula_weight 1587.73
_chemical_name_systematic
;
Bis[\m-2-(4-hydroxyphenyl)acetato]-
\k^3^<i>O</i>,<i>O</i>':<i>O</i>;\k^3^<i>O</i>:<i>O</i>,<i>O</i>'-
bis{aqua(4,4'-bipyridine-\k<i>N</i>)bis[2-(4-hydroxyphenyl)acetato-
\k^2^<i>O</i>,<i>O</i>']gadolinium(III)} monohydrate
;
_space_group_IT_number 2
_symmetry_cell_setting triclinic
_symmetry_space_group_name_Hall '-P 1'
_symmetry_space_group_name_H-M 'P -1'
_atom_sites_solution_hydrogens geom
_atom_sites_solution_primary direct
_atom_sites_solution_secondary difmap
_audit_creation_method <i>SHELXL97</i>
_cell_angle_alpha 83.520(10)
_cell_angle_beta 72.110(10)
_cell_angle_gamma 71.100(10)
_cell_formula_units_Z 2
_cell_length_a 11.74360(10)
_cell_length_b 16.2654(2)
_cell_length_c 18.4311(2)
_cell_measurement_reflns_used 9500
_cell_measurement_temperature 296(2)
_cell_measurement_theta_max 25.00
_cell_measurement_theta_min 1.16
_cell_volume 3169.4(3)
_computing_cell_refinement 'SAINT (Bruker, 2006)'
_computing_data_collection 'APEX2 (Bruker, 2006)'
_computing_data_reduction 'SAINT (Bruker, 2006)'
_computing_molecular_graphics 'ORTEPIII (Burnett & Johnson, 1996) and ORTEP-3 for Windows (Farrugia, 1997)'
_computing_publication_material 'SHELXL97 (Sheldrick, 2008)'
_computing_structure_refinement 'SHELXL97 (Sheldrick, 2008)'
_computing_structure_solution 'SHELXS97 (Sheldrick, 2008)'
_diffrn_ambient_temperature 296(2)
_diffrn_measured_fraction_theta_full 0.997
_diffrn_measured_fraction_theta_max 0.997
_diffrn_measurement_device_type 'Bruker APEXII area-detector diffractometer'
_diffrn_measurement_method '\f and \w scans'
_diffrn_radiation_monochromator graphite
_diffrn_radiation_source 'fine-focus sealed tube'
_diffrn_radiation_type MoK\a
_diffrn_radiation_wavelength 0.71073
_diffrn_reflns_av_R_equivalents 0.0258
_diffrn_reflns_av_sigmaI/netI 0.0241
_diffrn_reflns_limit_h_max 13
_diffrn_reflns_limit_h_min -13
_diffrn_reflns_limit_k_max 18
_diffrn_reflns_limit_k_min -19
_diffrn_reflns_limit_l_max 21
_diffrn_reflns_limit_l_min -21
_diffrn_reflns_number 41430
_diffrn_reflns_theta_full 25.00
_diffrn_reflns_theta_max 25.00
_diffrn_reflns_theta_min 1.16
_diffrn_standards_decay_% 0
_exptl_absorpt_coefficient_mu 2.157
_exptl_absorpt_correction_T_max .772
_exptl_absorpt_correction_T_min .731
_exptl_absorpt_correction_type multi-scan
_exptl_absorpt_process_details '(SADABS; Sheldrick, 1996)'
_exptl_crystal_colour colourless
_exptl_crystal_density_diffrn 1.664
_exptl_crystal_density_method 'not measured'
_exptl_crystal_description block
_exptl_crystal_F_000 1592
_exptl_crystal_size_max 0.15
_exptl_crystal_size_mid 0.13
_exptl_crystal_size_min 0.12
_refine_diff_density_max 0.452
_refine_diff_density_min -0.431
_refine_ls_extinction_method none
_refine_ls_goodness_of_fit_ref 1.046
_refine_ls_hydrogen_treatment constr
_refine_ls_matrix_type full
_refine_ls_number_parameters 862
_refine_ls_number_reflns 11117
_refine_ls_number_restraints 0
_refine_ls_restrained_S_all 1.046
_refine_ls_R_factor_all 0.0259
_refine_ls_R_factor_gt 0.0199
_refine_ls_shift/su_max 0.003
_refine_ls_shift/su_mean 0.000
_refine_ls_structure_factor_coef Fsqd
_refine_ls_weighting_details 'calc w=1/[\s^2^(Fo^2^)+(0.0216P)^2^+0.9907P] where P=(Fo^2^+2Fc^2^)/3'
_refine_ls_weighting_scheme calc
_refine_ls_wR_factor_gt 0.0455
_refine_ls_wR_factor_ref 0.0477
_reflns_number_gt 9631
_reflns_number_total 11119
_reflns_threshold_expression I>2\s(I)
_cod_data_source_file dn2609.cif
_cod_data_source_block I
_cod_database_code 2227392
_cod_database_fobs_code 2227392

loop_
_symmetry_equiv_pos_as_xyz
'x, y, z'
'-x, -y, -z'

loop_
_atom_site_type_symbol
_atom_site_label
_atom_site_fract_x
_atom_site_fract_y
_atom_site_fract_z
_atom_site_U_iso_or_equiv
_atom_site_adp_type
_atom_site_calc_flag
_atom_site_refinement_flags
_atom_site_occupancy
_atom_site_disorder_assembly
_atom_site_disorder_group
Gd Gd1 0.728426(10) 0.135737(7) 0.216706(6) 0.02445(4) Uani d . 1 . .
Gd Gd2 0.868375(10) 0.292972(7) 0.303667(6) 0.02434(4) Uani d . 1 . .
O O1 0.58635(16) 0.28209(10) 0.22392(11) 0.0379(4) Uani d . 1 . .
O O1W 0.91582(16) 0.04089(10) 0.24569(10) 0.0384(4) Uani d . 1 . .
H H1WA 0.9421 -0.0095 0.2489 0.058 Uiso d R 1 . .
H H1WB 0.9558 0.0606 0.2606 0.058 Uiso d R 1 . .
O O2 0.50408(16) 0.17705(11) 0.23605(11) 0.0440(5) Uani d . 1 . .
O O2W 0.67324(16) 0.38841(10) 0.28455(10) 0.0389(4) Uani d . 1 . .
H H2WA 0.6423 0.4419 0.2880 0.058 Uiso d R 1 . .
H H2WB 0.6263 0.3729 0.2680 0.058 Uiso d R 1 . .
O O3 0.3780(2) 0.66676(12) 0.14719(11) 0.0576(6) Uani d . 1 . .
H H3 0.3972 0.6761 0.1010 0.086 Uiso calc R 1 . .
O O4 0.69157(18) 0.16439(12) 0.08673(10) 0.0437(5) Uani d . 1 . .
O O5 0.86409(16) 0.06658(11) 0.09667(10) 0.0381(4) Uani d . 1 . .
O O6 0.6696(2) -0.23208(13) -0.01187(15) 0.0639(6) Uani d . 1 . .
H H6 0.7274 -0.2699 -0.0385 0.096 Uiso calc R 1 . .
O O7 0.64767(18) 0.10012(12) 0.35152(10) 0.0448(5) Uani d . 1 . .
O O8 0.74284(15) 0.19881(10) 0.33397(9) 0.0302(4) Uani d . 1 . .
O O9 0.83523(19) -0.21253(12) 0.55882(13) 0.0544(5) Uani d . 1 . .
H H9 0.9098 -0.2293 0.5572 0.082 Uiso calc R 1 . .
O O10 0.85702(15) 0.23143(10) 0.18638(9) 0.0295(4) Uani d . 1 . .
O O11 0.91748(17) 0.34765(11) 0.16459(10) 0.0363(4) Uani d . 1 . .
O O12 0.85826(18) 0.62580(11) -0.08206(11) 0.0460(5) Uani d . 1 . .
H H12 0.9302 0.6266 -0.1036 0.069 Uiso calc R 1 . .
O O13 1.01650(15) 0.14806(10) 0.29342(11) 0.0376(4) Uani d . 1 . .
O O14 1.09358(16) 0.25591(10) 0.25472(11) 0.0414(5) Uani d . 1 . .
O O15 1.2910(2) -0.24392(11) 0.27918(11) 0.0532(5) Uani d . 1 . .
H H15 1.3172 -0.2672 0.2375 0.080 Uiso calc R 1 . .
O O16 0.73943(16) 0.34546(11) 0.43136(10) 0.0391(4) Uani d . 1 . .
O O17 0.93402(18) 0.27265(12) 0.42362(10) 0.0461(5) Uani d . 1 . .
O O18 0.6549(2) 0.71630(13) 0.55102(16) 0.0720(7) Uani d . 1 . .
H H18 0.7051 0.7334 0.5629 0.108 Uiso calc R 1 . .
N N1 0.68739(19) -0.01014(13) 0.21714(12) 0.0332(5) Uani d . 1 . .
N N2 0.6042(3) -0.42714(17) 0.2815(2) 0.0662(8) Uani d . 1 . .
N N3 0.91443(19) 0.43674(12) 0.31052(11) 0.0319(5) Uani d . 1 . .
N N4 0.9696(3) 0.86188(16) 0.2689(2) 0.0654(8) Uani d . 1 . .
C C1 0.3770(2) 0.41132(16) 0.19719(16) 0.0366(6) Uani d . 1 . .
C C2 0.3614(3) 0.46773(17) 0.25268(16) 0.0422(7) Uani d . 1 . .
H H2A 0.3499 0.4483 0.3031 0.051 Uiso calc R 1 . .
C C3 0.3625(3) 0.55184(17) 0.23510(15) 0.0432(7) Uani d . 1 . .
H H3B 0.3516 0.5886 0.2734 0.052 Uiso calc R 1 . .
C C4 0.3796(2) 0.58167(16) 0.16114(15) 0.0370(6) Uani d . 1 . .
C C5 0.3960(3) 0.52712(18) 0.10483(16) 0.0483(7) Uani d . 1 . .
H H5A 0.4072 0.5470 0.0546 0.058 Uiso calc R 1 . .
C C6 0.3957(3) 0.44209(17) 0.12320(17) 0.0488(7) Uani d . 1 . .
H H6B 0.4085 0.4050 0.0846 0.059 Uiso calc R 1 . .
C C7 0.3744(3) 0.31993(17) 0.21737(19) 0.0482(7) Uani d . 1 . .
H H7A 0.3523 0.2990 0.1779 0.058 Uiso calc R 1 . .
H H7B 0.3081 0.3209 0.2645 0.058 Uiso calc R 1 . .
C C8 0.4950(2) 0.25578(16) 0.22693(14) 0.0335(6) Uani d . 1 . .
C C9 0.7748(2) -0.01008(16) -0.01699(14) 0.0348(6) Uani d . 1 . .
C C10 0.8552(2) -0.08123(18) -0.06146(16) 0.0428(7) Uani d . 1 . .
H H10A 0.9338 -0.0794 -0.0920 0.051 Uiso calc R 1 . .
C C11 0.8202(3) -0.15419(18) -0.06094(17) 0.0463(7) Uani d . 1 . .
H H11A 0.8742 -0.2006 -0.0921 0.056 Uiso calc R 1 . .
C C12 0.7060(3) -0.15891(18) -0.01472(16) 0.0429(7) Uani d . 1 . .
C C13 0.6246(3) -0.08902(19) 0.02885(17) 0.0493(7) Uani d . 1 . .
H H13A 0.5463 -0.0914 0.0594 0.059 Uiso calc R 1 . .
C C14 0.6589(3) -0.01520(18) 0.02744(16) 0.0437(7) Uani d . 1 . .
H H14A 0.6029 0.0319 0.0570 0.052 Uiso calc R 1 . .
C C15 0.8144(3) 0.07057(17) -0.02025(14) 0.0404(6) Uani d . 1 . .
H H15B 0.9035 0.0573 -0.0465 0.048 Uiso calc R 1 . .
H H15C 0.7691 0.1159 -0.0491 0.048 Uiso calc R 1 . .
C C16 0.7889(2) 0.10286(16) 0.05820(14) 0.0333(6) Uani d . 1 . .
C C17 0.7278(3) 0.04549(17) 0.48684(14) 0.0411(7) Uani d . 1 . .
C C18 0.8537(3) -0.0015(2) 0.47187(15) 0.0470(7) Uani d . 1 . .
H H18B 0.9140 0.0252 0.4457 0.056 Uiso calc R 1 . .
C C19 0.8920(3) -0.08767(19) 0.49510(15) 0.0434(7) Uani d . 1 . .
H H19A 0.9772 -0.1183 0.4844 0.052 Uiso calc R 1 . .
C C20 0.8035(3) -0.12784(17) 0.53414(15) 0.0388(6) Uani d . 1 . .
C C21 0.6774(3) -0.08183(17) 0.54898(15) 0.0403(6) Uani d . 1 . .
H H21A 0.6171 -0.1087 0.5749 0.048 Uiso calc R 1 . .
C C22 0.6406(3) 0.00349(17) 0.52551(15) 0.0415(7) Uani d . 1 . .
H H22A 0.5553 0.0336 0.5358 0.050 Uiso calc R 1 . .
C C23 0.6874(4) 0.13873(18) 0.46056(16) 0.0563(9) Uani d . 1 . .
H H23A 0.7420 0.1685 0.4684 0.068 Uiso calc R 1 . .
H H23B 0.6024 0.1673 0.4910 0.068 Uiso calc R 1 . .
C C24 0.6918(2) 0.14594(15) 0.37741(14) 0.0312(6) Uani d . 1 . .
C C25 0.8584(3) 0.38624(17) 0.02357(15) 0.0382(6) Uani d . 1 . .
C C26 0.9606(3) 0.39378(18) -0.03605(15) 0.0421(7) Uani d . 1 . .
H H26A 1.0296 0.3448 -0.0519 0.051 Uiso calc R 1 . .
C C27 0.9619(3) 0.47269(18) -0.07246(15) 0.0410(7) Uani d . 1 . .
H H27A 1.0306 0.4765 -0.1130 0.049 Uiso calc R 1 . .
C C28 0.8612(2) 0.54537(16) -0.04844(14) 0.0352(6) Uani d . 1 . .
C C29 0.7580(3) 0.53954(18) 0.01059(15) 0.0414(7) Uani d . 1 . .
H H29A 0.6894 0.5887 0.0265 0.050 Uiso calc R 1 . .
C C30 0.7572(3) 0.46032(18) 0.04574(15) 0.0422(7) Uani d . 1 . .
H H30A 0.6872 0.4565 0.0852 0.051 Uiso calc R 1 . .
C C31 0.8567(3) 0.30136(17) 0.06579(15) 0.0439(7) Uani d . 1 . .
H H31A 0.7759 0.2931 0.0724 0.053 Uiso calc R 1 . .
H H31B 0.9206 0.2544 0.0345 0.053 Uiso calc R 1 . .
C C32 0.8789(2) 0.29443(15) 0.14252(14) 0.0295(5) Uani d . 1 . .
C C33 1.2555(2) 0.01976(15) 0.25513(14) 0.0312(6) Uani d . 1 . .
C C34 1.3105(2) -0.03315(16) 0.19210(15) 0.0367(6) Uani d . 1 . .
H H34A 1.3396 -0.0092 0.1444 0.044 Uiso calc R 1 . .
C C35 1.3233(3) -0.12107(17) 0.19864(15) 0.0407(7) Uani d . 1 . .
H H35A 1.3602 -0.1555 0.1555 0.049 Uiso calc R 1 . .
C C36 1.2812(2) -0.15756(16) 0.26898(15) 0.0365(6) Uani d . 1 . .
C C37 1.2250(3) -0.10546(17) 0.33231(15) 0.0395(6) Uani d . 1 . .
H H37A 1.1954 -0.1294 0.3799 0.047 Uiso calc R 1 . .
C C38 1.2129(2) -0.01870(16) 0.32502(15) 0.0375(6) Uani d . 1 . .
H H38A 1.1751 0.0156 0.3682 0.045 Uiso calc R 1 . .
C C39 1.2429(2) 0.11494(15) 0.24847(16) 0.0365(6) Uani d . 1 . .
H H39A 1.2882 0.1272 0.1969 0.044 Uiso calc R 1 . .
H H39B 1.2835 0.1275 0.2826 0.044 Uiso calc R 1 . .
C C40 1.1101(2) 0.17600(15) 0.26615(14) 0.0301(6) Uani d . 1 . .
C C41 0.7657(3) 0.44631(17) 0.54653(14) 0.0377(6) Uani d . 1 . .
C C42 0.8463(3) 0.48886(19) 0.55337(15) 0.0444(7) Uani d . 1 . .
H H42A 0.9259 0.4563 0.5568 0.053 Uiso calc R 1 . .
C C43 0.8120(3) 0.57845(19) 0.55530(17) 0.0500(7) Uani d . 1 . .
H H43A 0.8682 0.6055 0.5597 0.060 Uiso calc R 1 . .
C C44 0.6939(3) 0.62779(18) 0.55074(16) 0.0455(7) Uani d . 1 . .
C C45 0.6105(3) 0.58671(18) 0.54578(15) 0.0442(7) Uani d . 1 . .
H H45A 0.5300 0.6193 0.5442 0.053 Uiso calc R 1 . .
C C46 0.6470(3) 0.49732(17) 0.54315(15) 0.0406(6) Uani d . 1 . .
H H46A 0.5905 0.4704 0.5390 0.049 Uiso calc R 1 . .
C C47 0.8076(3) 0.34842(17) 0.54043(15) 0.0450(7) Uani d . 1 . .
H H47A 0.8852 0.3240 0.5544 0.054 Uiso calc R 1 . .
H H47B 0.7444 0.3258 0.5761 0.054 Uiso calc R 1 . .
C C48 0.8279(3) 0.32041(15) 0.46111(14) 0.0346(6) Uani d . 1 . .
C C49 0.5820(2) -0.02120(16) 0.26501(16) 0.0395(6) Uani d . 1 . .
H H49A 0.5218 0.0267 0.2918 0.047 Uiso calc R 1 . .
C C50 0.5573(3) -0.09981(16) 0.27694(17) 0.0443(7) Uani d . 1 . .
H H50A 0.4827 -0.1043 0.3114 0.053 Uiso calc R 1 . .
C C51 0.6443(2) -0.17179(16) 0.23729(15) 0.0365(6) Uani d . 1 . .
C C52 0.7519(3) -0.16002(16) 0.18590(15) 0.0380(6) Uani d . 1 . .
H H52A 0.8119 -0.2063 0.1569 0.046 Uiso calc R 1 . .
C C53 0.7699(2) -0.07956(16) 0.17772(15) 0.0371(6) Uani d . 1 . .
H H53A 0.8432 -0.0732 0.1430 0.045 Uiso calc R 1 . .
C C54 0.5497(3) -0.3656(2) 0.3339(2) 0.0725(11) Uani d . 1 . .
H H54A 0.5026 -0.3794 0.3815 0.087 Uiso calc R 1 . .
C C55 0.5587(3) -0.28205(19) 0.3216(2) 0.0603(9) Uani d . 1 . .
H H55A 0.5198 -0.2418 0.3606 0.072 Uiso calc R 1 . .
C C56 0.6260(3) -0.25908(17) 0.25117(17) 0.0423(7) Uani d . 1 . .
C C57 0.6791(4) -0.3219(2) 0.1960(2) 0.0622(9) Uani d . 1 . .
H H57A 0.7233 -0.3093 0.1470 0.075 Uiso calc R 1 . .
C C58 0.6661(4) -0.4037(2) 0.2141(2) 0.0721(11) Uani d . 1 . .
H H58A 0.7037 -0.4452 0.1761 0.086 Uiso calc R 1 . .
C C59 0.8281(3) 0.50330(16) 0.35255(15) 0.0382(6) Uani d . 1 . .
H H59A 0.7550 0.4942 0.3851 0.046 Uiso calc R 1 . .
C C60 0.8423(3) 0.58449(16) 0.34988(15) 0.0412(7) Uani d . 1 . .
H H60A 0.7799 0.6283 0.3807 0.049 Uiso calc R 1 . .
C C61 0.9487(3) 0.60137(15) 0.30181(15) 0.0359(6) Uani d . 1 . .
C C62 1.0403(3) 0.53139(16) 0.26052(16) 0.0410(7) Uani d . 1 . .
H H62A 1.1153 0.5383 0.2286 0.049 Uiso calc R 1 . .
C C63 1.0199(2) 0.45177(16) 0.26701(15) 0.0375(6) Uani d . 1 . .
H H63A 1.0834 0.4058 0.2394 0.045 Uiso calc R 1 . .
C C64 0.8901(4) 0.8392(2) 0.3297(2) 0.0704(11) Uani d . 1 . .
H H64A 0.8360 0.8820 0.3646 0.084 Uiso calc R 1 . .
C C65 0.8832(4) 0.75557(19) 0.34439(18) 0.0624(10) Uani d . 1 . .
H H65A 0.8272 0.7428 0.3888 0.075 Uiso calc R 1 . .
C C66 0.9601(3) 0.69054(17) 0.29244(17) 0.0426(7) Uani d . 1 . .
C C67 1.0436(3) 0.71389(19) 0.2294(2) 0.0600(9) Uani d . 1 . .
H H67A 1.0981 0.6728 0.1931 0.072 Uiso calc R 1 . .
C C68 1.0455(3) 0.7992(2) 0.2207(3) 0.0719(11) Uani d . 1 . .
H H68A 1.1039 0.8133 0.1783 0.086 Uiso calc R 1 . .
O O3W 0.44251(19) 0.73311(13) 0.00868(11) 0.0560(5) Uani d . 1 . .
H H3WA 0.4028 0.7630 -0.0189 0.084 Uiso d R 1 . .
H H3WB 0.5018 0.7530 0.0031 0.084 Uiso d R 1 . .

loop_
_atom_site_aniso_label
_atom_site_aniso_U_11
_atom_site_aniso_U_22
_atom_site_aniso_U_33
_atom_site_aniso_U_12
_atom_site_aniso_U_13
_atom_site_aniso_U_23
Gd1 0.02817(7) 0.01682(6) 0.03181(7) -0.00953(5) -0.01159(5) 0.00229(5)
Gd2 0.02690(7) 0.01577(6) 0.03249(7) -0.00774(5) -0.01046(5) 0.00023(5)
O1 0.0336(10) 0.0231(9) 0.0645(12) -0.0083(8) -0.0242(9) -0.0037(8)
O1W 0.0424(10) 0.0189(9) 0.0616(12) -0.0085(8) -0.0274(9) 0.0009(8)
O2 0.0350(10) 0.0226(10) 0.0765(14) -0.0115(8) -0.0193(9) 0.0091(9)
O2W 0.0386(10) 0.0203(9) 0.0631(12) -0.0061(7) -0.0244(9) -0.0025(8)
O3 0.0959(17) 0.0309(11) 0.0457(12) -0.0269(11) -0.0122(12) -0.0002(9)
O4 0.0525(12) 0.0358(11) 0.0412(11) -0.0047(9) -0.0190(9) -0.0054(8)
O5 0.0381(10) 0.0423(11) 0.0365(10) -0.0152(8) -0.0113(8) -0.0005(8)
O6 0.0513(13) 0.0441(13) 0.0957(18) -0.0242(11) -0.0054(12) -0.0141(12)
O7 0.0649(13) 0.0493(12) 0.0372(11) -0.0414(10) -0.0154(10) 0.0057(9)
O8 0.0354(9) 0.0214(9) 0.0364(10) -0.0145(7) -0.0092(8) 0.0040(7)
O9 0.0582(13) 0.0342(11) 0.0807(15) -0.0142(10) -0.0373(12) 0.0093(10)
O10 0.0334(9) 0.0219(9) 0.0359(10) -0.0138(7) -0.0103(8) 0.0059(7)
O11 0.0501(11) 0.0329(10) 0.0377(10) -0.0269(9) -0.0169(9) 0.0076(8)
O12 0.0506(12) 0.0326(10) 0.0544(13) -0.0190(9) -0.0123(10) 0.0119(9)
O13 0.0296(9) 0.0227(9) 0.0629(12) -0.0093(7) -0.0144(9) -0.0033(8)
O14 0.0349(10) 0.0184(9) 0.0654(13) -0.0068(7) -0.0093(9) 0.0020(8)
O15 0.0790(15) 0.0256(10) 0.0578(13) -0.0170(10) -0.0224(12) -0.0010(9)
O16 0.0402(10) 0.0376(11) 0.0429(11) -0.0151(8) -0.0119(9) -0.0041(8)
O17 0.0501(12) 0.0410(11) 0.0415(11) 0.0015(9) -0.0188(9) -0.0087(9)
O18 0.0797(17) 0.0332(12) 0.110(2) -0.0202(11) -0.0326(15) -0.0031(12)
N1 0.0345(12) 0.0240(11) 0.0449(13) -0.0125(9) -0.0135(10) 0.0008(9)
N2 0.0628(18) 0.0322(15) 0.119(3) -0.0242(14) -0.0441(18) 0.0163(16)
N3 0.0404(12) 0.0225(11) 0.0359(12) -0.0108(9) -0.0141(10) -0.0007(9)
N4 0.082(2) 0.0296(15) 0.115(3) -0.0256(15) -0.068(2) 0.0154(16)
C1 0.0265(13) 0.0261(14) 0.0595(18) -0.0045(11) -0.0196(13) -0.0001(12)
C2 0.0502(17) 0.0346(15) 0.0404(16) -0.0118(13) -0.0138(13) 0.0040(12)
C3 0.0596(19) 0.0320(15) 0.0388(16) -0.0130(13) -0.0139(14) -0.0069(12)
C4 0.0439(15) 0.0256(14) 0.0398(16) -0.0086(11) -0.0113(12) -0.0017(11)
C5 0.068(2) 0.0371(16) 0.0367(16) -0.0113(14) -0.0153(14) -0.0021(12)
C6 0.065(2) 0.0297(15) 0.0522(18) -0.0034(14) -0.0261(15) -0.0110(13)
C7 0.0398(16) 0.0291(15) 0.081(2) -0.0091(12) -0.0272(15) 0.0040(14)
C8 0.0334(14) 0.0294(15) 0.0383(15) -0.0084(11) -0.0128(12) 0.0011(11)
C9 0.0411(15) 0.0362(15) 0.0317(14) -0.0150(12) -0.0131(12) -0.0012(11)
C10 0.0325(15) 0.0439(17) 0.0487(17) -0.0144(13) -0.0010(13) -0.0097(13)
C11 0.0381(16) 0.0387(16) 0.0575(19) -0.0099(13) -0.0042(14) -0.0150(13)
C12 0.0393(16) 0.0401(16) 0.0534(18) -0.0148(13) -0.0153(14) -0.0033(13)
C13 0.0348(15) 0.0531(19) 0.0560(19) -0.0168(14) -0.0013(14) -0.0076(15)
C14 0.0398(16) 0.0415(16) 0.0450(17) -0.0098(13) -0.0033(13) -0.0139(13)
C15 0.0507(17) 0.0399(16) 0.0325(15) -0.0184(13) -0.0099(13) -0.0001(12)
C16 0.0412(15) 0.0291(14) 0.0343(14) -0.0212(12) -0.0074(12) 0.0026(11)
C17 0.069(2) 0.0378(16) 0.0287(14) -0.0284(15) -0.0196(14) 0.0038(11)
C18 0.062(2) 0.060(2) 0.0336(16) -0.0424(17) -0.0117(14) 0.0041(13)
C19 0.0433(16) 0.0516(18) 0.0402(16) -0.0202(14) -0.0107(13) -0.0071(13)
C20 0.0488(17) 0.0343(15) 0.0417(16) -0.0165(13) -0.0213(13) 0.0002(12)
C21 0.0439(16) 0.0361(15) 0.0489(17) -0.0237(13) -0.0157(13) 0.0082(12)
C22 0.0502(17) 0.0362(16) 0.0436(16) -0.0159(13) -0.0200(14) 0.0041(12)
C23 0.109(3) 0.0388(17) 0.0372(17) -0.0405(18) -0.0273(17) 0.0083(13)
C24 0.0378(14) 0.0246(13) 0.0325(14) -0.0123(11) -0.0104(11) 0.0031(10)
C25 0.0566(18) 0.0360(15) 0.0346(15) -0.0250(13) -0.0228(13) 0.0093(11)
C26 0.0521(17) 0.0346(15) 0.0397(16) -0.0127(13) -0.0142(14) 0.0005(12)
C27 0.0444(16) 0.0420(16) 0.0362(15) -0.0176(13) -0.0084(13) 0.0045(12)
C28 0.0433(15) 0.0333(15) 0.0380(15) -0.0204(12) -0.0182(13) 0.0085(11)
C29 0.0414(16) 0.0382(16) 0.0441(16) -0.0134(13) -0.0121(13) 0.0043(12)
C30 0.0468(17) 0.0464(17) 0.0372(16) -0.0250(14) -0.0096(13) 0.0090(13)
C31 0.068(2) 0.0359(16) 0.0426(16) -0.0304(14) -0.0257(15) 0.0105(12)
C32 0.0316(13) 0.0232(13) 0.0350(14) -0.0114(10) -0.0098(11) 0.0037(10)
C33 0.0258(13) 0.0257(13) 0.0409(15) -0.0039(10) -0.0114(11) -0.0026(11)
C34 0.0395(15) 0.0301(14) 0.0337(14) -0.0052(11) -0.0073(12) 0.0009(11)
C35 0.0481(16) 0.0317(15) 0.0382(16) -0.0034(12) -0.0122(13) -0.0109(12)
C36 0.0435(15) 0.0237(13) 0.0461(16) -0.0096(11) -0.0189(13) -0.0010(11)
C37 0.0460(16) 0.0355(15) 0.0353(15) -0.0138(12) -0.0082(12) 0.0001(12)
C38 0.0401(15) 0.0293(14) 0.0378(15) -0.0040(12) -0.0077(12) -0.0096(11)
C39 0.0317(14) 0.0261(13) 0.0514(17) -0.0079(11) -0.0115(12) -0.0031(11)
C40 0.0305(13) 0.0251(14) 0.0361(14) -0.0069(11) -0.0114(11) -0.0059(10)
C41 0.0509(17) 0.0361(15) 0.0273(14) -0.0162(13) -0.0087(12) -0.0030(11)
C42 0.0412(16) 0.0470(18) 0.0437(17) -0.0103(13) -0.0106(13) -0.0092(13)
C43 0.0513(18) 0.0504(19) 0.0537(19) -0.0260(15) -0.0095(15) -0.0067(14)
C44 0.0556(18) 0.0344(16) 0.0458(17) -0.0177(14) -0.0086(14) -0.0032(12)
C45 0.0457(16) 0.0397(17) 0.0453(17) -0.0123(13) -0.0121(13) 0.0014(13)
C46 0.0446(16) 0.0419(17) 0.0377(15) -0.0182(13) -0.0098(13) -0.0009(12)
C47 0.0660(19) 0.0344(16) 0.0335(15) -0.0129(14) -0.0160(14) 0.0017(12)
C48 0.0495(17) 0.0208(13) 0.0353(15) -0.0143(12) -0.0124(13) 0.0035(11)
C49 0.0351(15) 0.0234(14) 0.0586(18) -0.0089(11) -0.0104(13) -0.0044(12)
C50 0.0348(15) 0.0276(15) 0.070(2) -0.0137(12) -0.0124(14) 0.0053(13)
C51 0.0424(15) 0.0235(13) 0.0523(17) -0.0134(12) -0.0242(13) 0.0049(11)
C52 0.0443(16) 0.0233(13) 0.0466(16) -0.0095(12) -0.0131(13) -0.0035(11)
C53 0.0388(15) 0.0291(14) 0.0453(16) -0.0131(12) -0.0124(13) 0.0017(12)
C54 0.050(2) 0.041(2) 0.116(3) -0.0193(16) -0.013(2) 0.024(2)
C55 0.0447(18) 0.0318(16) 0.091(3) -0.0124(14) -0.0016(17) 0.0048(16)
C56 0.0428(16) 0.0289(15) 0.066(2) -0.0168(12) -0.0275(15) 0.0083(13)
C57 0.099(3) 0.0400(18) 0.064(2) -0.0371(18) -0.032(2) 0.0025(15)
C58 0.113(3) 0.0343(18) 0.093(3) -0.031(2) -0.053(3) -0.0005(18)
C59 0.0455(16) 0.0277(14) 0.0398(15) -0.0141(12) -0.0083(13) 0.0033(11)
C60 0.0549(18) 0.0227(14) 0.0429(16) -0.0082(12) -0.0130(14) -0.0026(11)
C61 0.0500(16) 0.0233(13) 0.0458(16) -0.0148(12) -0.0285(14) 0.0066(11)
C62 0.0390(15) 0.0297(15) 0.0590(18) -0.0159(12) -0.0168(14) 0.0047(13)
C63 0.0378(15) 0.0260(14) 0.0496(17) -0.0122(11) -0.0108(13) -0.0017(11)
C64 0.129(3) 0.0304(17) 0.074(2) -0.025(2) -0.061(2) 0.0011(16)
C65 0.118(3) 0.0331(17) 0.054(2) -0.0319(18) -0.043(2) 0.0039(14)
C66 0.0564(18) 0.0263(14) 0.0613(19) -0.0184(13) -0.0364(15) 0.0082(13)
C67 0.0455(18) 0.0339(17) 0.103(3) -0.0163(14) -0.0243(18) 0.0114(17)
C68 0.051(2) 0.040(2) 0.133(3) -0.0240(16) -0.037(2) 0.027(2)
O3W 0.0613(13) 0.0543(13) 0.0596(13) -0.0247(11) -0.0270(11) 0.0189(10)

loop_
_atom_type_symbol
_atom_type_description
_atom_type_scat_dispersion_real
_atom_type_scat_dispersion_imag
_atom_type_scat_source
C C 0.0033 0.0016 'International Tables Vol C Tables 4.2.6.8 and 6.1.1.4'
H H 0.0000 0.0000 'International Tables Vol C Tables 4.2.6.8 and 6.1.1.4'
N N 0.0061 0.0033 'International Tables Vol C Tables 4.2.6.8 and 6.1.1.4'
O O 0.0106 0.0060 'International Tables Vol C Tables 4.2.6.8 and 6.1.1.4'
Gd Gd -0.1653 3.9035 'International Tables Vol C Tables 4.2.6.8 and 6.1.1.4'

loop_
_geom_angle_atom_site_label_1
_geom_angle_atom_site_label_2
_geom_angle_atom_site_label_3
_geom_angle_site_symmetry_1
_geom_angle_site_symmetry_3
_geom_angle
_geom_angle_publ_flag
O10 Gd1 O1 . . 73.49(5) ?
O10 Gd1 O1W . . 79.74(5) ?
O1 Gd1 O1W . . 145.42(6) ?
O10 Gd1 O2 . . 126.77(5) ?
O1 Gd1 O2 . . 53.62(6) ?
O1W Gd1 O2 . . 149.95(6) ?
O10 Gd1 O5 . . 84.86(6) ?
O1 Gd1 O5 . . 123.03(6) ?
O1W Gd1 O5 . . 74.79(6) ?
O2 Gd1 O5 . . 117.09(6) ?
O10 Gd1 O7 . . 117.15(6) ?
O1 Gd1 O7 . . 95.22(7) ?
O1W Gd1 O7 . . 77.79(6) ?
O2 Gd1 O7 . . 76.98(7) ?
O5 Gd1 O7 . . 140.79(6) ?
O10 Gd1 O4 . . 90.62(6) ?
O1 Gd1 O4 . . 75.77(6) ?
O1W Gd1 O4 . . 126.62(6) ?
O2 Gd1 O4 . . 72.53(6) ?
O5 Gd1 O4 . . 51.99(6) ?
O7 Gd1 O4 . . 147.45(6) ?
O10 Gd1 O8 . . 66.00(5) ?
O1 Gd1 O8 . . 75.82(5) ?
O1W Gd1 O8 . . 73.47(5) ?
O2 Gd1 O8 . . 102.56(6) ?
O5 Gd1 O8 . . 139.94(5) ?
O7 Gd1 O8 . . 51.47(5) ?
O4 Gd1 O8 . . 147.34(5) ?
O10 Gd1 N1 . . 154.44(6) ?
O1 Gd1 N1 . . 130.04(6) ?
O1W Gd1 N1 . . 81.33(6) ?
O2 Gd1 N1 . . 76.56(6) ?
O5 Gd1 N1 . . 73.68(6) ?
O7 Gd1 N1 . . 74.93(6) ?
O4 Gd1 N1 . . 87.01(6) ?
O8 Gd1 N1 . . 123.99(6) ?
O10 Gd1 C8 . . 100.05(7) ?
O1 Gd1 C8 . . 27.11(6) ?
O1W Gd1 C8 . . 163.63(7) ?
O2 Gd1 C8 . . 26.73(6) ?
O5 Gd1 C8 . . 121.57(7) ?
O7 Gd1 C8 . . 87.98(7) ?
O4 Gd1 C8 . . 69.67(7) ?
O8 Gd1 C8 . . 91.37(6) ?
N1 Gd1 C8 . . 102.93(7) ?
O10 Gd1 C16 . . 89.89(6) ?
O1 Gd1 C16 . . 100.66(7) ?
O1W Gd1 C16 . . 100.77(7) ?
O2 Gd1 C16 . . 93.83(7) ?
O5 Gd1 C16 . . 25.99(6) ?
O7 Gd1 C16 . . 151.73(6) ?
O4 Gd1 C16 . . 26.22(6) ?
O8 Gd1 C16 . . 155.75(6) ?
N1 Gd1 C16 . . 76.94(7) ?
C8 Gd1 C16 . . 95.60(8) ?
O10 Gd1 C24 . . 91.87(6) ?
O1 Gd1 C24 . . 87.13(7) ?
O1W Gd1 C24 . . 72.09(7) ?
O2 Gd1 C24 . . 91.21(7) ?
O5 Gd1 C24 . . 146.77(6) ?
O7 Gd1 C24 . . 25.30(6) ?
O4 Gd1 C24 . . 161.24(6) ?
O8 Gd1 C24 . . 26.31(6) ?
N1 Gd1 C24 . . 98.49(7) ?
C8 Gd1 C24 . . 91.59(7) ?
C16 Gd1 C24 . . 172.19(7) ?
O8 Gd2 O14 . . 128.23(5) ?
O8 Gd2 O2W . . 78.66(6) ?
O14 Gd2 O2W . . 143.57(6) ?
O8 Gd2 O13 . . 75.12(5) ?
O14 Gd2 O13 . . 53.70(6) ?
O2W Gd2 O13 . . 147.68(6) ?
O8 Gd2 O16 . . 81.01(6) ?
O14 Gd2 O16 . . 126.83(6) ?
O2W Gd2 O16 . . 75.76(6) ?
O13 Gd2 O16 . . 117.69(6) ?
O8 Gd2 O17 . . 98.64(6) ?
O14 Gd2 O17 . . 77.82(6) ?
O2W Gd2 O17 . . 127.09(6) ?
O13 Gd2 O17 . . 75.88(6) ?
O16 Gd2 O17 . . 52.01(6) ?
O8 Gd2 O10 . . 67.13(5) ?
O14 Gd2 O10 . . 90.95(6) ?
O2W Gd2 O10 . . 76.95(6) ?
O13 Gd2 O10 . . 75.66(6) ?
O16 Gd2 O10 . . 141.35(5) ?
O17 Gd2 O10 . . 150.66(5) ?
O8 Gd2 O11 . . 115.28(5) ?
O14 Gd2 O11 . . 73.16(6) ?
O2W Gd2 O11 . . 72.69(6) ?
O13 Gd2 O11 . . 101.96(6) ?
O16 Gd2 O11 . . 140.12(6) ?
O17 Gd2 O11 . . 144.49(6) ?
O10 Gd2 O11 . . 50.57(5) ?
O8 Gd2 N3 . . 154.59(6) ?
O14 Gd2 N3 . . 75.97(6) ?
O2W Gd2 N3 . . 83.92(6) ?
O13 Gd2 N3 . . 126.60(6) ?
O16 Gd2 N3 . . 76.84(6) ?
O17 Gd2 N3 . . 77.34(6) ?
O10 Gd2 N3 . . 126.51(6) ?
O11 Gd2 N3 . . 76.15(6) ?
O8 Gd2 C40 . . 101.90(6) ?
O14 Gd2 C40 . . 26.70(6) ?
O2W Gd2 C40 . . 157.94(7) ?
O13 Gd2 C40 . . 27.00(6) ?
O16 Gd2 C40 . . 126.27(7) ?
O17 Gd2 C40 . . 74.87(6) ?
O10 Gd2 C40 . . 82.95(6) ?
O11 Gd2 C40 . . 87.57(7) ?
N3 Gd2 C40 . . 101.18(7) ?
O8 Gd2 C48 . . 91.76(6) ?
O14 Gd2 C48 . . 101.95(7) ?
O2W Gd2 C48 . . 100.94(7) ?
O13 Gd2 C48 . . 98.45(7) ?
O16 Gd2 C48 . . 25.90(7) ?
O17 Gd2 C48 . . 26.27(6) ?
O10 Gd2 C48 . . 158.86(6) ?
O11 Gd2 C48 . . 149.45(6) ?
N3 Gd2 C48 . . 73.45(7) ?
C40 Gd2 C48 . . 101.09(7) ?
O8 Gd2 C32 . . 90.56(6) ?
O14 Gd2 C32 . . 83.98(7) ?
O2W Gd2 C32 . . 70.21(6) ?
O13 Gd2 C32 . . 91.34(6) ?
O16 Gd2 C32 . . 145.93(6) ?
O17 Gd2 C32 . . 161.63(6) ?
O10 Gd2 C32 . . 25.68(6) ?
O11 Gd2 C32 . . 25.21(6) ?
N3 Gd2 C32 . . 100.84(6) ?
C40 Gd2 C32 . . 87.73(7) ?
C48 Gd2 C32 . . 170.20(7) ?
C8 O1 Gd1 . . 92.24(14) ?
Gd1 O1W H1WA . . 132.3 ?
Gd1 O1W H1WB . . 119.3 ?
H1WA O1W H1WB . . 107.7 ?
C8 O2 Gd1 . . 92.46(15) ?
Gd2 O2W H2WA . . 130.6 ?
Gd2 O2W H2WB . . 124.4 ?
H2WA O2W H2WB . . 104.7 ?
C4 O3 H3 . . 109.5 ?
C16 O4 Gd1 . . 91.49(15) ?
C16 O5 Gd1 . . 95.99(15) ?
C12 O6 H6 . . 109.5 ?
C24 O7 Gd1 . . 97.02(15) ?
C24 O8 Gd2 . . 153.55(16) ?
C24 O8 Gd1 . . 90.46(14) ?
Gd2 O8 Gd1 . . 113.76(6) ?
C20 O9 H9 . . 109.5 ?
C32 O10 Gd1 . . 142.46(15) ?
C32 O10 Gd2 . . 94.68(14) ?
Gd1 O10 Gd2 . . 113.11(6) ?
C32 O11 Gd2 . . 93.81(14) ?
C28 O12 H12 . . 109.5 ?
C40 O13 Gd2 . . 92.71(13) ?
C40 O14 Gd2 . . 93.64(15) ?
C36 O15 H15 . . 109.5 ?
C48 O16 Gd2 . . 95.57(15) ?
C48 O17 Gd2 . . 92.20(15) ?
C44 O18 H18 . . 109.5 ?
C49 N1 C53 . . 116.6(2) ?
C49 N1 Gd1 . . 118.59(16) ?
C53 N1 Gd1 . . 124.45(17) ?
C58 N2 C54 . . 115.9(3) ?
C63 N3 C59 . . 116.2(2) ?
C63 N3 Gd2 . . 121.96(16) ?
C59 N3 Gd2 . . 121.48(17) ?
C64 N4 C68 . . 116.5(3) ?
C6 C1 C2 . . 117.5(2) ?
C6 C1 C7 . . 121.6(3) ?
C2 C1 C7 . . 120.9(3) ?
C3 C2 C1 . . 121.5(3) ?
C3 C2 H2A . . 119.3 ?
C1 C2 H2A . . 119.3 ?
C4 C3 C2 . . 120.1(3) ?
C4 C3 H3B . . 119.9 ?
C2 C3 H3B . . 119.9 ?
C5 C4 C3 . . 119.7(2) ?
C5 C4 O3 . . 122.8(2) ?
C3 C4 O3 . . 117.5(2) ?
C4 C5 C6 . . 119.6(3) ?
C4 C5 H5A . . 120.2 ?
C6 C5 H5A . . 120.2 ?
C1 C6 C5 . . 121.5(3) ?
C1 C6 H6B . . 119.2 ?
C5 C6 H6B . . 119.2 ?
C1 C7 C8 . . 115.9(2) ?
C1 C7 H7A . . 108.3 ?
C8 C7 H7A . . 108.3 ?
C1 C7 H7B . . 108.3 ?
C8 C7 H7B . . 108.3 ?
H7A C7 H7B . . 107.4 ?
O2 C8 O1 . . 120.7(2) ?
O2 C8 C7 . . 119.5(2) ?
O1 C8 C7 . . 119.8(2) ?
O2 C8 Gd1 . . 60.81(13) ?
O1 C8 Gd1 . . 60.65(12) ?
C7 C8 Gd1 . . 169.9(2) ?
C14 C9 C10 . . 117.8(2) ?
C14 C9 C15 . . 122.3(2) ?
C10 C9 C15 . . 119.8(2) ?
C11 C10 C9 . . 121.0(3) ?
C11 C10 H10A . . 119.5 ?
C9 C10 H10A . . 119.5 ?
C12 C11 C10 . . 120.3(3) ?
C12 C11 H11A . . 119.9 ?
C10 C11 H11A . . 119.9 ?
C13 C12 C11 . . 119.6(3) ?
C13 C12 O6 . . 118.9(3) ?
C11 C12 O6 . . 121.5(3) ?
C12 C13 C14 . . 120.1(3) ?
C12 C13 H13A . . 120.0 ?
C14 C13 H13A . . 120.0 ?
C9 C14 C13 . . 121.2(3) ?
C9 C14 H14A . . 119.4 ?
C13 C14 H14A . . 119.4 ?
C16 C15 C9 . . 111.5(2) ?
C16 C15 H15B . . 109.3 ?
C9 C15 H15B . . 109.3 ?
C16 C15 H15C . . 109.3 ?
C9 C15 H15C . . 109.3 ?
H15B C15 H15C . . 108.0 ?
O5 C16 O4 . . 119.6(2) ?
O5 C16 C15 . . 119.5(2) ?
O4 C16 C15 . . 120.9(2) ?
O5 C16 Gd1 . . 58.02(13) ?
O4 C16 Gd1 . . 62.29(13) ?
C15 C16 Gd1 . . 169.50(17) ?
C18 C17 C22 . . 117.8(3) ?
C18 C17 C23 . . 120.9(3) ?
C22 C17 C23 . . 121.3(3) ?
C17 C18 C19 . . 121.4(3) ?
C17 C18 H18B . . 119.3 ?
C19 C18 H18B . . 119.3 ?
C20 C19 C18 . . 119.8(3) ?
C20 C19 H19A . . 120.1 ?
C18 C19 H19A . . 120.1 ?
O9 C20 C19 . . 122.6(3) ?
O9 C20 C21 . . 118.0(2) ?
C19 C20 C21 . . 119.4(3) ?
C22 C21 C20 . . 120.2(3) ?
C22 C21 H21A . . 119.9 ?
C20 C21 H21A . . 119.9 ?
C21 C22 C17 . . 121.4(3) ?
C21 C22 H22A . . 119.3 ?
C17 C22 H22A . . 119.3 ?
C17 C23 C24 . . 111.9(2) ?
C17 C23 H23A . . 109.2 ?
C24 C23 H23A . . 109.2 ?
C17 C23 H23B . . 109.2 ?
C24 C23 H23B . . 109.2 ?
H23A C23 H23B . . 107.9 ?
O7 C24 O8 . . 120.4(2) ?
O7 C24 C23 . . 120.3(2) ?
O8 C24 C23 . . 119.3(2) ?
O7 C24 Gd1 . . 57.67(13) ?
O8 C24 Gd1 . . 63.23(12) ?
C23 C24 Gd1 . . 171.66(19) ?
C30 C25 C26 . . 117.9(2) ?
C30 C25 C31 . . 120.0(3) ?
C26 C25 C31 . . 122.1(3) ?
C27 C26 C25 . . 121.2(3) ?
C27 C26 H26A . . 119.4 ?
C25 C26 H26A . . 119.4 ?
C28 C27 C26 . . 119.6(3) ?
C28 C27 H27A . . 120.2 ?
C26 C27 H27A . . 120.2 ?
C27 C28 O12 . . 122.0(2) ?
C27 C28 C29 . . 120.3(2) ?
O12 C28 C29 . . 117.7(2) ?
C30 C29 C28 . . 119.5(3) ?
C30 C29 H29A . . 120.3 ?
C28 C29 H29A . . 120.3 ?
C29 C30 C25 . . 121.4(3) ?
C29 C30 H30A . . 119.3 ?
C25 C30 H30A . . 119.3 ?
C32 C31 C25 . . 115.0(2) ?
C32 C31 H31A . . 108.5 ?
C25 C31 H31A . . 108.5 ?
C32 C31 H31B . . 108.5 ?
C25 C31 H31B . . 108.5 ?
H31A C31 H31B . . 107.5 ?
O11 C32 O10 . . 119.4(2) ?
O11 C32 C31 . . 122.7(2) ?
O10 C32 C31 . . 117.9(2) ?
O11 C32 Gd2 . . 60.97(12) ?
O10 C32 Gd2 . . 59.64(12) ?
C31 C32 Gd2 . . 168.77(18) ?
C34 C33 C38 . . 117.4(2) ?
C34 C33 C39 . . 121.4(2) ?
C38 C33 C39 . . 121.2(2) ?
C33 C34 C35 . . 121.2(2) ?
C33 C34 H34A . . 119.4 ?
C35 C34 H34A . . 119.4 ?
C36 C35 C34 . . 120.0(2) ?
C36 C35 H35A . . 120.0 ?
C34 C35 H35A . . 120.0 ?
O15 C36 C35 . . 122.8(2) ?
O15 C36 C37 . . 117.8(2) ?
C35 C36 C37 . . 119.4(2) ?
C38 C37 C36 . . 119.9(2) ?
C38 C37 H37A . . 120.0 ?
C36 C37 H37A . . 120.0 ?
C37 C38 C33 . . 122.0(2) ?
C37 C38 H38A . . 119.0 ?
C33 C38 H38A . . 119.0 ?
C33 C39 C40 . . 115.8(2) ?
C33 C39 H39A . . 108.3 ?
C40 C39 H39A . . 108.3 ?
C33 C39 H39B . . 108.3 ?
C40 C39 H39B . . 108.3 ?
H39A C39 H39B . . 107.4 ?
O14 C40 O13 . . 119.9(2) ?
O14 C40 C39 . . 118.8(2) ?
O13 C40 C39 . . 121.3(2) ?
O14 C40 Gd2 . . 59.66(12) ?
O13 C40 Gd2 . . 60.29(12) ?
C39 C40 Gd2 . . 177.10(18) ?
C42 C41 C46 . . 117.2(2) ?
C42 C41 C47 . . 120.9(3) ?
C46 C41 C47 . . 121.8(3) ?
C41 C42 C43 . . 121.8(3) ?
C41 C42 H42A . . 119.1 ?
C43 C42 H42A . . 119.1 ?
C44 C43 C42 . . 119.9(3) ?
C44 C43 H43A . . 120.1 ?
C42 C43 H43A . . 120.1 ?
O18 C44 C45 . . 117.8(3) ?
O18 C44 C43 . . 122.8(3) ?
C45 C44 C43 . . 119.4(3) ?
C46 C45 C44 . . 119.8(3) ?
C46 C45 H45A . . 120.1 ?
C44 C45 H45A . . 120.1 ?
C45 C46 C41 . . 121.8(3) ?
C45 C46 H46A . . 119.1 ?
C41 C46 H46A . . 119.1 ?
C48 C47 C41 . . 111.9(2) ?
C48 C47 H47A . . 109.2 ?
C41 C47 H47A . . 109.2 ?
C48 C47 H47B . . 109.2 ?
C41 C47 H47B . . 109.2 ?
H47A C47 H47B . . 107.9 ?
O16 C48 O17 . . 119.5(2) ?
O16 C48 C47 . . 119.9(2) ?
O17 C48 C47 . . 120.6(2) ?
O16 C48 Gd2 . . 58.53(13) ?
O17 C48 Gd2 . . 61.53(13) ?
C47 C48 Gd2 . . 171.38(17) ?
N1 C49 C50 . . 123.6(2) ?
N1 C49 H49A . . 118.2 ?
C50 C49 H49A . . 118.2 ?
C49 C50 C51 . . 119.4(3) ?
C49 C50 H50A . . 120.3 ?
C51 C50 H50A . . 120.3 ?
C50 C51 C52 . . 117.2(2) ?
C50 C51 C56 . . 121.7(3) ?
C52 C51 C56 . . 121.1(2) ?
C53 C52 C51 . . 119.8(2) ?
C53 C52 H52A . . 120.1 ?
C51 C52 H52A . . 120.1 ?
N1 C53 C52 . . 123.3(3) ?
N1 C53 H53A . . 118.4 ?
C52 C53 H53A . . 118.4 ?
N2 C54 C55 . . 123.9(3) ?
N2 C54 H54A . . 118.1 ?
C55 C54 H54A . . 118.1 ?
C56 C55 C54 . . 119.4(3) ?
C56 C55 H55A . . 120.3 ?
C54 C55 H55A . . 120.3 ?
C57 C56 C55 . . 116.9(3) ?
C57 C56 C51 . . 122.1(3) ?
C55 C56 C51 . . 121.0(3) ?
C56 C57 C58 . . 119.3(3) ?
C56 C57 H57A . . 120.4 ?
C58 C57 H57A . . 120.4 ?
N2 C58 C57 . . 124.6(3) ?
N2 C58 H58A . . 117.7 ?
C57 C58 H58A . . 117.7 ?
N3 C59 C60 . . 123.2(3) ?
N3 C59 H59A . . 118.4 ?
C60 C59 H59A . . 118.4 ?
C59 C60 C61 . . 120.5(2) ?
C59 C60 H60A . . 119.7 ?
C61 C60 H60A . . 119.7 ?
C60 C61 C62 . . 116.2(2) ?
C60 C61 C66 . . 121.2(2) ?
C62 C61 C66 . . 122.5(3) ?
C63 C62 C61 . . 119.9(3) ?
C63 C62 H62A . . 120.1 ?
C61 C62 H62A . . 120.1 ?
N3 C63 C62 . . 123.9(2) ?
N3 C63 H63A . . 118.1 ?
C62 C63 H63A . . 118.1 ?
N4 C64 C65 . . 123.6(4) ?
N4 C64 H64A . . 118.2 ?
C65 C64 H64A . . 118.2 ?
C64 C65 C66 . . 119.7(3) ?
C64 C65 H65A . . 120.1 ?
C66 C65 H65A . . 120.1 ?
C67 C66 C65 . . 116.7(3) ?
C67 C66 C61 . . 121.3(3) ?
C65 C66 C61 . . 122.0(3) ?
C66 C67 C68 . . 119.3(3) ?
C66 C67 H67A . . 120.3 ?
C68 C67 H67A . . 120.3 ?
N4 C68 C67 . . 124.1(4) ?
N4 C68 H68A . . 117.9 ?
C67 C68 H68A . . 117.9 ?
H3WA O3W H3WB . . 104.8 ?

loop_
_geom_bond_atom_site_label_1
_geom_bond_atom_site_label_2
_geom_bond_site_symmetry_2
_geom_bond_distance
_geom_bond_publ_flag
Gd1 O10 . 2.4132(15) ?
Gd1 O1 . 2.4146(16) ?
Gd1 O1W . 2.4177(16) ?
Gd1 O2 . 2.4187(17) ?
Gd1 O5 . 2.4359(17) ?
Gd1 O7 . 2.4480(17) ?
Gd1 O4 . 2.5295(18) ?
Gd1 O8 . 2.5671(16) ?
Gd1 N1 . 2.568(2) ?
Gd1 C8 . 2.768(2) ?
Gd1 C16 . 2.856(3) ?
Gd1 C24 . 2.875(2) ?
Gd2 O8 . 2.3653(15) ?
Gd2 O14 . 2.4075(17) ?
Gd2 O2W . 2.4193(16) ?
Gd2 O13 . 2.4207(16) ?
Gd2 O16 . 2.4469(18) ?
Gd2 O17 . 2.5118(18) ?
Gd2 O10 . 2.5387(16) ?
Gd2 O11 . 2.5697(16) ?
Gd2 N3 . 2.5893(19) ?
Gd2 C40 . 2.784(2) ?
Gd2 C48 . 2.855(3) ?
Gd2 C32 . 2.932(2) ?
O1 C8 . 1.262(3) ?
O1W H1WA . 0.7792 ?
O1W H1WB . 0.7713 ?
O2 C8 . 1.246(3) ?
O2W H2WA . 0.8281 ?
O2W H2WB . 0.8199 ?
O3 C4 . 1.374(3) ?
O3 H3 . 0.8200 ?
O4 C16 . 1.262(3) ?
O5 C16 . 1.258(3) ?
O6 C12 . 1.379(3) ?
O6 H6 . 0.8200 ?
O7 C24 . 1.238(3) ?
O8 C24 . 1.275(3) ?
O9 C20 . 1.369(3) ?
O9 H9 . 0.8200 ?
O10 C32 . 1.275(3) ?
O11 C32 . 1.252(3) ?
O12 C28 . 1.377(3) ?
O12 H12 . 0.8200 ?
O13 C40 . 1.265(3) ?
O14 C40 . 1.254(3) ?
O15 C36 . 1.368(3) ?
O15 H15 . 0.8200 ?
O16 C48 . 1.253(3) ?
O17 C48 . 1.265(3) ?
O18 C44 . 1.362(3) ?
O18 H18 . 0.8200 ?
N1 C49 . 1.335(3) ?
N1 C53 . 1.336(3) ?
N2 C58 . 1.316(5) ?
N2 C54 . 1.329(5) ?
N3 C63 . 1.333(3) ?
N3 C59 . 1.340(3) ?
N4 C64 . 1.323(5) ?
N4 C68 . 1.324(5) ?
C1 C6 . 1.375(4) ?
C1 C2 . 1.382(4) ?
C1 C7 . 1.499(4) ?
C2 C3 . 1.373(4) ?
C2 H2A . 0.9300 ?
C3 C4 . 1.371(4) ?
C3 H3B . 0.9300 ?
C4 C5 . 1.370(4) ?
C5 C6 . 1.387(4) ?
C5 H5A . 0.9300 ?
C6 H6B . 0.9300 ?
C7 C8 . 1.510(3) ?
C7 H7A . 0.9700 ?
C7 H7B . 0.9700 ?
C9 C14 . 1.379(4) ?
C9 C10 . 1.391(4) ?
C9 C15 . 1.517(4) ?
C10 C11 . 1.374(4) ?
C10 H10A . 0.9300 ?
C11 C12 . 1.372(4) ?
C11 H11A . 0.9300 ?
C12 C13 . 1.371(4) ?
C13 C14 . 1.380(4) ?
C13 H13A . 0.9300 ?
C14 H14A . 0.9300 ?
C15 C16 . 1.503(3) ?
C15 H15B . 0.9700 ?
C15 H15C . 0.9700 ?
C17 C18 . 1.383(4) ?
C17 C22 . 1.385(4) ?
C17 C23 . 1.506(4) ?
C18 C19 . 1.387(4) ?
C18 H18B . 0.9300 ?
C19 C20 . 1.379(4) ?
C19 H19A . 0.9300 ?
C20 C21 . 1.381(4) ?
C21 C22 . 1.375(4) ?
C21 H21A . 0.9300 ?
C22 H22A . 0.9300 ?
C23 C24 . 1.510(4) ?
C23 H23A . 0.9700 ?
C23 H23B . 0.9700 ?
C25 C30 . 1.384(4) ?
C25 C26 . 1.385(4) ?
C25 C31 . 1.509(3) ?
C26 C27 . 1.382(4) ?
C26 H26A . 0.9300 ?
C27 C28 . 1.372(4) ?
C27 H27A . 0.9300 ?
C28 C29 . 1.380(4) ?
C29 C30 . 1.377(4) ?
C29 H29A . 0.9300 ?
C30 H30A . 0.9300 ?
C31 C32 . 1.501(3) ?
C31 H31A . 0.9700 ?
C31 H31B . 0.9700 ?
C33 C34 . 1.383(3) ?
C33 C38 . 1.388(3) ?
C33 C39 . 1.501(3) ?
C34 C35 . 1.384(4) ?
C34 H34A . 0.9300 ?
C35 C36 . 1.378(4) ?
C35 H35A . 0.9300 ?
C36 C37 . 1.380(4) ?
C37 C38 . 1.367(4) ?
C37 H37A . 0.9300 ?
C38 H38A . 0.9300 ?
C39 C40 . 1.510(3) ?
C39 H39A . 0.9700 ?
C39 H39B . 0.9700 ?
C41 C42 . 1.381(4) ?
C41 C46 . 1.389(4) ?
C41 C47 . 1.513(4) ?
C42 C43 . 1.382(4) ?
C42 H42A . 0.9300 ?
C43 C44 . 1.382(4) ?
C43 H43A . 0.9300 ?
C44 C45 . 1.381(4) ?
C45 C46 . 1.378(4) ?
C45 H45A . 0.9300 ?
C46 H46A . 0.9300 ?
C47 C48 . 1.506(4) ?
C47 H47A . 0.9700 ?
C47 H47B . 0.9700 ?
C49 C50 . 1.380(3) ?
C49 H49A . 0.9300 ?
C50 C51 . 1.382(4) ?
C50 H50A . 0.9300 ?
C51 C52 . 1.382(4) ?
C51 C56 . 1.487(3) ?
C52 C53 . 1.377(3) ?
C52 H52A . 0.9300 ?
C53 H53A . 0.9300 ?
C54 C55 . 1.385(4) ?
C54 H54A . 0.9300 ?
C55 C56 . 1.379(4) ?
C55 H55A . 0.9300 ?
C56 C57 . 1.378(4) ?
C57 C58 . 1.381(4) ?
C57 H57A . 0.9300 ?
C58 H58A . 0.9300 ?
C59 C60 . 1.378(4) ?
C59 H59A . 0.9300 ?
C60 C61 . 1.381(4) ?
C60 H60A . 0.9300 ?
C61 C62 . 1.390(4) ?
C61 C66 . 1.485(3) ?
C62 C63 . 1.378(3) ?
C62 H62A . 0.9300 ?
C63 H63A . 0.9300 ?
C64 C65 . 1.381(4) ?
C64 H64A . 0.9300 ?
C65 C66 . 1.389(4) ?
C65 H65A . 0.9300 ?
C66 C67 . 1.377(4) ?
C67 C68 . 1.385(4) ?
C67 H67A . 0.9300 ?
C68 H68A . 0.9300 ?
O3W H3WA . 0.8095 ?
O3W H3WB . 0.8339 ?

loop_
_geom_hbond_atom_site_label_D
_geom_hbond_atom_site_label_H
_geom_hbond_atom_site_label_A
_geom_hbond_site_symmetry_A
_geom_hbond_distance_DH
_geom_hbond_distance_HA
_geom_hbond_distance_DA
_geom_hbond_angle_DHA
O1W H1WB O13 . 0.77 2.00 2.744(2) 160.9
O1W H1WA N4 1_545 0.78 2.02 2.784(3) 167.1
O2W H2WB O1 . 0.82 2.00 2.750(2) 151.1
O2W H2WA N2 1_565 0.83 2.03 2.842(3) 167.4
O3 H3 O3W . 0.82 1.86 2.641(3) 159.7
O6 H6 O12 1_545 0.82 1.94 2.743(3) 167.9
O9 H9 O17 2_756 0.82 1.87 2.675(3) 167.3
O12 H12 O11 2_765 0.82 1.94 2.750(3) 167.4
O15 H15 O3 1_645 0.82 1.90 2.717(3) 173.6
O18 H18 O9 1_565 0.82 1.97 2.767(3) 162.4
O3W H3WA O4 2_665 0.81 1.96 2.773(3) 179.3
O3W H3WB O6 1_565 0.83 1.99 2.808(3) 165.0
